data_2213363
loop_
_publ_author_name
'Ali, Hapipah M.'
'Nazzatush Shimar, Jamaludin'
'Ng, Seik Weng'

_publ_section_title
;2'-[(5-Bromo-1<i>H</i>-indol-3-yl)methylene]-2-(1<i>H</i>-indol-3-yl)acetohydrazide
 ethyl acetate solvate
;
_journal_coeditor_code HB2384
_journal_issue 5
_journal_name_full 'Acta Crystallographica Section E'
_journal_page_first o2731
_journal_page_last o2731
_journal_paper_doi 10.1107/S1600536807019824
_journal_volume 63
_journal_year 2007
_chemical_formula_iupac 'C19 H15 N4 O Br, C4 H8 O2'
_chemical_formula_moiety 'C19 H15 N4 O Br, C4 H8 O2'
_chemical_formula_sum 'C23 H23 Br N4 O3'
_chemical_formula_weight 483.36
_chemical_name_systematic
;
2'-[(5-Bromo-1<i>H</i>-indol-3-yl)methylene]-2-(1<i>H</i>-indol-\
3-yl)acetohydrazide ethyl acetate solvate
;
_space_group_IT_number 14
_symmetry_cell_setting monoclinic
_symmetry_space_group_name_Hall '-P 2ybc'
_symmetry_space_group_name_H-M 'P 1 21/c 1'
_atom_sites_solution_hydrogens geom
_atom_sites_solution_primary direct
_atom_sites_solution_secondary difmap
_audit_creation_method SHELXL-97
_cell_angle_alpha 90.00
_cell_angle_beta 110.6650(10)
_cell_angle_gamma 90.00
_cell_formula_units_Z 4
_cell_length_a 11.9285(2)
_cell_length_b 12.8010(2)
_cell_length_c 15.5177(3)
_cell_measurement_reflns_used 5068
_cell_measurement_temperature 173(2)
_cell_measurement_theta_max 28.3
_cell_measurement_theta_min 2.8
_cell_volume 2217.05(7)
_computing_cell_refinement 'SAINT (Bruker, 2004)'
_computing_data_collection 'APEXII (Bruker, 2004)'
_computing_data_reduction SAINT
_computing_molecular_graphics 'X-SEED (Barbour, 2001)'
_computing_publication_material 'publCIF (Westrip, 2007)'
_computing_structure_refinement 'SHELXL97 (Sheldrick, 1997)'
_computing_structure_solution 'SHELXS97 (Sheldrick, 1997)'
_diffrn_ambient_temperature 173(2)
_diffrn_measured_fraction_theta_full 1.00
_diffrn_measured_fraction_theta_max 1.00
_diffrn_measurement_device_type 'Bruker APEXII CCD'
_diffrn_measurement_method '\f and \w'
_diffrn_radiation_monochromator graphite
_diffrn_radiation_source 'medium-focus sealed tube'
_diffrn_radiation_type MoK\a
_diffrn_radiation_wavelength 0.71073
_diffrn_reflns_av_R_equivalents 0.044
_diffrn_reflns_av_sigmaI/netI 0.0327
_diffrn_reflns_limit_h_max 15
_diffrn_reflns_limit_h_min -15
_diffrn_reflns_limit_k_max 16
_diffrn_reflns_limit_k_min -16
_diffrn_reflns_limit_l_max 20
_diffrn_reflns_limit_l_min -20
_diffrn_reflns_number 34026
_diffrn_reflns_theta_full 27.5
_diffrn_reflns_theta_max 27.5
_diffrn_reflns_theta_min 1.8
_diffrn_standards_decay_% 0
_diffrn_standards_interval_count 0
_diffrn_standards_interval_time 0
_diffrn_standards_number 0
_exptl_absorpt_coefficient_mu 1.886
_exptl_absorpt_correction_T_max 0.911
_exptl_absorpt_correction_T_min 0.723
_exptl_absorpt_correction_type multi-scan
_exptl_absorpt_process_details '(SADABS; Sheldrick, 1996)'
_exptl_crystal_colour colourless
_exptl_crystal_density_diffrn 1.448
_exptl_crystal_density_method 'not measured'
_exptl_crystal_description plate
_exptl_crystal_F_000 992
_exptl_crystal_size_max 0.45
_exptl_crystal_size_mid 0.26
_exptl_crystal_size_min 0.05
_refine_diff_density_max 0.40
_refine_diff_density_min -0.35
_refine_ls_extinction_method none
_refine_ls_goodness_of_fit_ref 1.08
_refine_ls_hydrogen_treatment mixed
_refine_ls_matrix_type full
_refine_ls_number_parameters 294
_refine_ls_number_reflns 5100
_refine_ls_number_restraints 3
_refine_ls_restrained_S_all 1.080
_refine_ls_R_factor_all 0.048
_refine_ls_R_factor_gt 0.031
_refine_ls_shift/su_max 0.001
_refine_ls_shift/su_mean 0.000
_refine_ls_structure_factor_coef Fsqd
_refine_ls_weighting_details 'calc w=1/[\s^2^(Fo^2^)+(0.0523P)^2^+0.4764P] where P=(Fo^2^+2Fc^2^)/3'
_refine_ls_weighting_scheme calc
_refine_ls_wR_factor_gt 0.078
_refine_ls_wR_factor_ref 0.097
_reflns_number_gt 4019
_reflns_number_total 5100
_reflns_threshold_expression I>2\s(I)
_cod_data_source_file hb2384.cif
_cod_data_source_block I
_cod_depositor_comments
;
The following automatic conversions were performed:
'_symmetry_cell_setting' value 'Monoclinic' changed to 'monoclinic'
according to '/home/saulius/struct/CIF-dictionaries/cif_core.dic'
dictionary named 'cif_core.dic' version 2.4.1 from 2010-06-29.

Automatic conversion script
Id: cif_fix_enum 1527 2010-12-29 10:47:43Z saulius 

The following automatic conversions were performed:

'_symmetry_cell_setting' value 'Monoclinic' changed to 'monoclinic'
according to /home/saulius/struct/CIF-dictionaries/cif_core.dic
dictionary named 'cif_core.dic' version 2.4.1 from 2010-06-29.

Automatic conversion script
Id: cif_fix_values 1715 2011-07-08 13:25:40Z adriana 
;
_cod_original_sg_symbol_H-M 'P 21/c'
_cod_database_code 2213363
_cod_database_fobs_code 2213363

loop_
_symmetry_equiv_pos_as_xyz
'x, y, z'
'-x, y+1/2, -z+1/2'
'-x, -y, -z'
'x, -y-1/2, z-1/2'

loop_
_atom_site_type_symbol
_atom_site_label
_atom_site_fract_x
_atom_site_fract_y
_atom_site_fract_z
_atom_site_U_iso_or_equiv
_atom_site_adp_type
_atom_site_calc_flag
_atom_site_refinement_flags
_atom_site_occupancy
Br Br1 0.53417(2) 0.232631(19) 0.007875(16) 0.03778(10) Uani d . 1
O O1 0.82825(13) 0.26073(11) 0.42514(9) 0.0248(3) Uani d . 1
O O2 0.74889(16) 0.55175(13) 0.59819(11) 0.0402(4) Uani d . 1
O O3 0.78688(14) 0.69909(12) 0.68053(10) 0.0311(3) Uani d . 1
N N1 0.81936(16) 0.20488(15) 0.74199(12) 0.0276(4) Uani d D 1
H H1N 0.802(2) 0.2053(19) 0.7925(11) 0.032(6) Uiso d D 1
N N2 0.75052(16) 0.41498(13) 0.45022(11) 0.0246(4) Uani d D 1
H H2N 0.748(2) 0.4622(16) 0.4908(14) 0.040(7) Uiso d D 1
N N3 0.66752(15) 0.42048(13) 0.36088(11) 0.0234(4) Uani d . 1
N N4 0.35354(17) 0.60494(14) 0.15338(13) 0.0309(4) Uani d D 1
H H4N 0.3000(18) 0.6535(15) 0.1284(17) 0.041(7) Uiso d D 1
C C1 0.86676(17) 0.12097(16) 0.71193(13) 0.0248(4) Uani d . 1
C C2 0.87260(19) 0.01600(18) 0.73682(15) 0.0321(5) Uani d . 1
H H2 0.8393 -0.0081 0.7805 0.038 Uiso calc R 1
C C3 0.9284(2) -0.05150(18) 0.69585(16) 0.0367(5) Uani d . 1
H H3 0.9332 -0.1236 0.7113 0.044 Uiso calc R 1
C C4 0.9783(2) -0.01653(19) 0.63202(16) 0.0361(5) Uani d . 1
H H4 1.0183 -0.0648 0.6064 0.043 Uiso calc R 1
C C5 0.97030(19) 0.08725(17) 0.60547(14) 0.0287(5) Uani d . 1
H H5 1.0030 0.1101 0.5610 0.034 Uiso calc R 1
C C6 0.91329(17) 0.15802(16) 0.64522(13) 0.0234(4) Uani d . 1
C C7 0.88997(18) 0.26799(16) 0.63640(13) 0.0226(4) Uani d . 1
C C8 0.83429(18) 0.29301(17) 0.69700(14) 0.0258(4) Uani d . 1
H H8 0.8096 0.3613 0.7065 0.031 Uiso calc R 1
C C9 0.91793(18) 0.34332(16) 0.57291(13) 0.0250(4) Uani d . 1
H H9A 0.9991 0.3286 0.5722 0.030 Uiso calc R 1
H H9B 0.9178 0.4153 0.5961 0.030 Uiso calc R 1
C C10 0.82755(17) 0.33558(15) 0.47573(13) 0.0218(4) Uani d . 1
C C11 0.59448(18) 0.49753(15) 0.34742(14) 0.0254(4) Uani d . 1
H H11 0.5992 0.5412 0.3981 0.030 Uiso calc R 1
C C12 0.50573(18) 0.52070(15) 0.25894(14) 0.0243(4) Uani d . 1
C C13 0.4270(2) 0.60308(16) 0.24278(15) 0.0304(5) Uani d . 1
H H13 0.4245 0.6520 0.2881 0.036 Uiso calc R 1
C C14 0.47885(17) 0.46777(15) 0.17171(14) 0.0224(4) Uani d . 1
C C15 0.52562(18) 0.38021(15) 0.14205(14) 0.0235(4) Uani d . 1
H H15 0.5907 0.3419 0.1833 0.028 Uiso calc R 1
C C16 0.47385(18) 0.35159(16) 0.05091(14) 0.0256(4) Uani d . 1
C C17 0.37850(19) 0.40635(17) -0.01250(14) 0.0291(5) Uani d . 1
H H17 0.3455 0.3835 -0.0747 0.035 Uiso calc R 1
C C18 0.33265(19) 0.49350(17) 0.01566(15) 0.0300(5) Uani d . 1
H H18 0.2687 0.5322 -0.0265 0.036 Uiso calc R 1
C C19 0.38279(18) 0.52286(16) 0.10744(15) 0.0259(4) Uani d . 1
C C20 0.8670(3) 0.6856(2) 0.56376(19) 0.0478(6) Uani d . 1
H H20A 0.8618 0.6422 0.5104 0.072 Uiso calc R 1
H H20B 0.9509 0.6907 0.6048 0.072 Uiso calc R 1
H H20C 0.8361 0.7556 0.5428 0.072 Uiso calc R 1
C C21 0.7946(2) 0.63731(18) 0.61433(15) 0.0309(5) Uani d . 1
C C22 0.7207(2) 0.65917(18) 0.73583(15) 0.0327(5) Uani d . 1
H H22A 0.7569 0.5933 0.7666 0.039 Uiso calc R 1
H H22B 0.6363 0.6454 0.6968 0.039 Uiso calc R 1
C C23 0.7271(3) 0.7415(2) 0.8057(2) 0.0445(6) Uani d . 1
H H23A 0.6880 0.7161 0.8476 0.067 Uiso calc R 1
H H23B 0.6864 0.8047 0.7744 0.067 Uiso calc R 1
H H23C 0.8112 0.7576 0.8409 0.067 Uiso calc R 1

loop_
_atom_site_aniso_label
_atom_site_aniso_U_11
_atom_site_aniso_U_22
_atom_site_aniso_U_33
_atom_site_aniso_U_12
_atom_site_aniso_U_13
_atom_site_aniso_U_23
Br1 0.04173(16) 0.03789(15) 0.03209(14) 0.00672(10) 0.01101(10) -0.00710(9)
O1 0.0280(8) 0.0282(7) 0.0178(7) -0.0006(6) 0.0074(6) -0.0008(5)
O2 0.0530(11) 0.0346(9) 0.0346(9) -0.0034(8) 0.0173(8) -0.0096(7)
O3 0.0379(9) 0.0315(8) 0.0284(8) -0.0070(7) 0.0172(7) -0.0053(6)
N1 0.0278(9) 0.0394(10) 0.0174(9) -0.0011(8) 0.0104(7) 0.0004(7)
N2 0.0292(9) 0.0278(9) 0.0147(8) -0.0018(7) 0.0053(7) -0.0031(7)
N3 0.0260(9) 0.0274(9) 0.0148(8) -0.0022(7) 0.0049(7) 0.0002(6)
N4 0.0299(10) 0.0277(9) 0.0328(10) 0.0088(8) 0.0084(8) 0.0046(8)
C1 0.0193(10) 0.0351(11) 0.0163(9) -0.0011(8) 0.0019(8) 0.0019(8)
C2 0.0283(11) 0.0408(12) 0.0221(11) 0.0001(10) 0.0028(9) 0.0087(9)
C3 0.0360(13) 0.0322(12) 0.0314(12) 0.0041(10) -0.0012(10) 0.0074(9)
C4 0.0309(12) 0.0392(13) 0.0321(12) 0.0087(10) 0.0036(10) -0.0041(10)
C5 0.0248(10) 0.0381(12) 0.0229(10) -0.0004(9) 0.0080(8) -0.0042(9)
C6 0.0192(9) 0.0325(10) 0.0151(9) -0.0012(8) 0.0019(7) -0.0003(8)
C7 0.0194(9) 0.0306(10) 0.0147(9) -0.0041(8) 0.0020(7) -0.0025(8)
C8 0.0233(10) 0.0324(11) 0.0191(10) -0.0009(8) 0.0042(8) -0.0032(8)
C9 0.0233(10) 0.0316(11) 0.0178(9) -0.0057(8) 0.0044(8) -0.0007(8)
C10 0.0240(10) 0.0273(10) 0.0157(9) -0.0071(8) 0.0089(8) -0.0003(7)
C11 0.0268(10) 0.0279(11) 0.0215(10) -0.0031(8) 0.0087(8) -0.0024(8)
C12 0.0237(10) 0.0252(9) 0.0242(10) -0.0015(8) 0.0086(8) 0.0006(8)
C13 0.0332(12) 0.0263(10) 0.0323(12) 0.0017(9) 0.0124(10) -0.0003(9)
C14 0.0205(9) 0.0227(9) 0.0232(10) -0.0022(8) 0.0067(8) 0.0036(8)
C15 0.0198(9) 0.0247(10) 0.0244(10) 0.0006(8) 0.0059(8) 0.0052(8)
C16 0.0240(10) 0.0273(10) 0.0259(10) -0.0019(8) 0.0092(8) -0.0005(8)
C17 0.0249(10) 0.0372(12) 0.0216(10) -0.0025(9) 0.0039(8) 0.0006(8)
C18 0.0231(10) 0.0355(12) 0.0263(11) 0.0046(9) 0.0024(9) 0.0079(9)
C19 0.0218(10) 0.0275(10) 0.0280(11) 0.0020(8) 0.0083(8) 0.0056(8)
C20 0.0534(16) 0.0572(17) 0.0437(15) -0.0050(14) 0.0307(13) -0.0049(13)
C21 0.0319(11) 0.0349(12) 0.0253(11) 0.0036(10) 0.0094(9) -0.0009(9)
C22 0.0377(12) 0.0347(12) 0.0289(11) -0.0077(10) 0.0157(10) -0.0023(9)
C23 0.0434(15) 0.0535(16) 0.0462(15) -0.0113(12) 0.0277(13) -0.0197(12)

loop_
_atom_type_symbol
_atom_type_description
_atom_type_scat_dispersion_real
_atom_type_scat_dispersion_imag
_atom_type_scat_source
C C 0.0033 0.0016 'International Tables Vol C Tables 4.2.6.8 and 6.1.1.4'
H H 0.0000 0.0000 'International Tables Vol C Tables 4.2.6.8 and 6.1.1.4'
N N 0.0061 0.0033 'International Tables Vol C Tables 4.2.6.8 and 6.1.1.4'
O O 0.0106 0.0060 'International Tables Vol C Tables 4.2.6.8 and 6.1.1.4'
Br Br -0.2901 2.4595 'International Tables Vol C Tables 4.2.6.8 and 6.1.1.4'

loop_
_geom_angle_atom_site_label_1
_geom_angle_atom_site_label_2
_geom_angle_atom_site_label_3
_geom_angle
C21 O3 C22 116.75(17)
C1 N1 C8 109.18(17)
C1 N1 H1N 124.2(16)
C8 N1 H1N 124.3(16)
C10 N2 N3 120.51(16)
C10 N2 H2N 120.2(17)
N3 N2 H2N 119.2(17)
C11 N3 N2 113.85(17)
C13 N4 C19 108.97(17)
C13 N4 H4N 124.9(17)
C19 N4 H4N 126.0(17)
N1 C1 C2 130.4(2)
N1 C1 C6 107.53(18)
C2 C1 C6 122.1(2)
C3 C2 C1 117.6(2)
C3 C2 H2 121.2
C1 C2 H2 121.2
C2 C3 C4 121.5(2)
C2 C3 H3 119.2
C4 C3 H3 119.2
C5 C4 C3 121.1(2)
C5 C4 H4 119.4
C3 C4 H4 119.4
C4 C5 C6 118.9(2)
C4 C5 H5 120.6
C6 C5 H5 120.6
C5 C6 C1 118.78(19)
C5 C6 C7 134.60(19)
C1 C6 C7 106.60(18)
C8 C7 C6 106.84(18)
C8 C7 C9 125.21(19)
C6 C7 C9 127.94(18)
C7 C8 N1 109.84(19)
C7 C8 H8 125.1
N1 C8 H8 125.1
C7 C9 C10 111.52(16)
C7 C9 H9A 109.3
C10 C9 H9A 109.3
C7 C9 H9B 109.3
C10 C9 H9B 109.3
H9A C9 H9B 108.0
O1 C10 N2 123.97(18)
O1 C10 C9 121.24(18)
N2 C10 C9 114.78(17)
N3 C11 C12 122.86(19)
N3 C11 H11 118.6
C12 C11 H11 118.6
C13 C12 C11 123.89(19)
C13 C12 C14 106.10(18)
C11 C12 C14 130.01(18)
N4 C13 C12 110.71(19)
N4 C13 H13 124.6
C12 C13 H13 124.6
C15 C14 C19 119.02(19)
C15 C14 C12 134.50(18)
C19 C14 C12 106.48(18)
C16 C15 C14 117.64(18)
C16 C15 H15 121.2
C14 C15 H15 121.2
C15 C16 C17 123.1(2)
C15 C16 Br1 119.00(15)
C17 C16 Br1 117.88(16)
C18 C17 C16 119.76(19)
C18 C17 H17 120.1
C16 C17 H17 120.1
C17 C18 C19 117.94(19)
C17 C18 H18 121.0
C19 C18 H18 121.0
N4 C19 C18 129.75(19)
N4 C19 C14 107.74(18)
C18 C19 C14 122.5(2)
C21 C20 H20A 109.5
C21 C20 H20B 109.5
H20A C20 H20B 109.5
C21 C20 H20C 109.5
H20A C20 H20C 109.5
H20B C20 H20C 109.5
O2 C21 O3 123.5(2)
O2 C21 C20 124.7(2)
O3 C21 C20 111.9(2)
O3 C22 C23 106.35(18)
O3 C22 H22A 110.5
C23 C22 H22A 110.5
O3 C22 H22B 110.5
C23 C22 H22B 110.5
H22A C22 H22B 108.6
C22 C23 H23A 109.5
C22 C23 H23B 109.5
H23A C23 H23B 109.5
C22 C23 H23C 109.5
H23A C23 H23C 109.5
H23B C23 H23C 109.5

loop_
_geom_bond_atom_site_label_1
_geom_bond_atom_site_label_2
_geom_bond_distance
Br1 C16 1.903(2)
O1 C10 1.241(2)
O2 C21 1.210(3)
O3 C21 1.325(3)
O3 C22 1.449(3)
N1 C1 1.370(3)
N1 C8 1.371(3)
N1 H1N 0.876(10)
N2 C10 1.333(3)
N2 N3 1.392(2)
N2 H2N 0.880(10)
N3 C11 1.283(3)
N4 C13 1.355(3)
N4 C19 1.382(3)
N4 H4N 0.878(10)
C1 C2 1.393(3)
C1 C6 1.418(3)
C2 C3 1.376(3)
C2 H2 0.9500
C3 C4 1.397(4)
C3 H3 0.9500
C4 C5 1.384(3)
C4 H4 0.9500
C5 C6 1.400(3)
C5 H5 0.9500
C6 C7 1.432(3)
C7 C8 1.367(3)
C7 C9 1.498(3)
C8 H8 0.9500
C9 C10 1.516(3)
C9 H9A 0.9900
C9 H9B 0.9900
C11 C12 1.438(3)
C11 H11 0.9500
C12 C13 1.375(3)
C12 C14 1.445(3)
C13 H13 0.9500
C14 C15 1.400(3)
C14 C19 1.414(3)
C15 C16 1.378(3)
C15 H15 0.9500
C16 C17 1.401(3)
C17 C18 1.379(3)
C17 H17 0.9500
C18 C19 1.388(3)
C18 H18 0.9500
C20 C21 1.491(3)
C20 H20A 0.9800
C20 H20B 0.9800
C20 H20C 0.9800
C22 C23 1.494(3)
C22 H22A 0.9900
C22 H22B 0.9900
C23 H23A 0.9800
C23 H23B 0.9800
C23 H23C 0.9800

loop_
_geom_hbond_atom_site_label_D
_geom_hbond_atom_site_label_H
_geom_hbond_atom_site_label_A
_geom_hbond_site_symmetry_A
_geom_hbond_distance_DH
_geom_hbond_distance_HA
_geom_hbond_distance_DA
_geom_hbond_angle_DHA
_geom_hbond_publ_flag
N1 H1n O1 4_566 0.880(10) 2.020(10) 2.841(2) 156(2) yes
N2 H2n O2 . 0.880(10) 2.020(10) 2.893(2) 171(2) yes
N4 H4n O1 2_655 0.880(10) 2.000(10) 2.881(2) 177(3) yes

loop_
_geom_torsion_atom_site_label_1
_geom_torsion_atom_site_label_2
_geom_torsion_atom_site_label_3
_geom_torsion_atom_site_label_4
_geom_torsion
C10 N2 N3 C11 176.08(18)
C8 N1 C1 C2 -179.7(2)
C8 N1 C1 C6 0.0(2)
N1 C1 C2 C3 -178.7(2)
C6 C1 C2 C3 1.6(3)
C1 C2 C3 C4 0.4(3)
C2 C3 C4 C5 -1.9(3)
C3 C4 C5 C6 1.4(3)
C4 C5 C6 C1 0.6(3)
C4 C5 C6 C7 179.0(2)
N1 C1 C6 C5 178.16(17)
C2 C1 C6 C5 -2.1(3)
N1 C1 C6 C7 -0.6(2)
C2 C1 C6 C7 179.09(18)
C5 C6 C7 C8 -177.4(2)
C1 C6 C7 C8 1.1(2)
C5 C6 C7 C9 3.5(4)
C1 C6 C7 C9 -178.03(18)
C6 C7 C8 N1 -1.1(2)
C9 C7 C8 N1 178.00(18)
C1 N1 C8 C7 0.7(2)
C8 C7 C9 C10 -100.6(2)
C6 C7 C9 C10 78.3(3)
N3 N2 C10 O1 -3.1(3)
N3 N2 C10 C9 176.19(16)
C7 C9 C10 O1 -74.1(2)
C7 C9 C10 N2 106.7(2)
N2 N3 C11 C12 176.69(18)
N3 C11 C12 C13 -179.6(2)
N3 C11 C12 C14 0.4(3)
C19 N4 C13 C12 -0.3(3)
C11 C12 C13 N4 -179.56(19)
C14 C12 C13 N4 0.4(2)
C13 C12 C14 C15 179.9(2)
C11 C12 C14 C15 -0.1(4)
C13 C12 C14 C19 -0.4(2)
C11 C12 C14 C19 179.6(2)
C19 C14 C15 C16 -0.7(3)
C12 C14 C15 C16 179.0(2)
C14 C15 C16 C17 0.6(3)
C14 C15 C16 Br1 -179.69(14)
C15 C16 C17 C18 0.2(3)
Br1 C16 C17 C18 -179.52(16)
C16 C17 C18 C19 -0.8(3)
C13 N4 C19 C18 -180.0(2)
C13 N4 C19 C14 0.1(2)
C17 C18 C19 N4 -179.2(2)
C17 C18 C19 C14 0.8(3)
C15 C14 C19 N4 180.00(18)
C12 C14 C19 N4 0.2(2)
C15 C14 C19 C18 0.0(3)
C12 C14 C19 C18 -179.76(19)
C22 O3 C21 O2 0.7(3)
C22 O3 C21 C20 -178.6(2)
C21 O3 C22 C23 178.9(2)

loop_
_cod_related_entry_id
_cod_related_entry_database
_cod_related_entry_code
1 ChemSpider 21185144
